data_7210427
loop_
_publ_author_name
'Yan, Yan'
'Chen, Jia-Mei'
'Lu, Tong-Bu'

_publ_section_title
;
 Simultaneously enhancing the solubility and permeability of acyclovir by
 crystal engineering approach
;
_journal_issue 33
_journal_name_full CrystEngComm
_journal_page_first 6457
_journal_paper_doi 10.1039/c3ce41017j
_journal_volume 15
_journal_year 2013
_chemical_formula_sum 'C12 H14 N5 O7'
_chemical_formula_weight 340.28
_chemical_name_systematic
;
?
;
_space_group_IT_number 2
_symmetry_cell_setting triclinic
_symmetry_space_group_name_Hall '-P 1'
_symmetry_space_group_name_H-M 'P -1'
_atom_sites_solution_hydrogens geom
_atom_sites_solution_primary direct
_atom_sites_solution_secondary difmap
_audit_creation_method SHELXL-97
_cell_angle_alpha 67.419(9)
_cell_angle_beta 86.643(8)
_cell_angle_gamma 74.314(8)
_cell_formula_units_Z 4
_cell_length_a 8.7526(8)
_cell_length_b 12.8631(11)
_cell_length_c 14.0334(14)
_cell_measurement_reflns_used 3018
_cell_measurement_temperature 150(2)
_cell_measurement_theta_max 66.9010
_cell_measurement_theta_min 3.4125
_cell_volume 1402.7(3)
_computing_cell_refinement
;
CrysAlisPro, Agilent Technologies,
Version 1.171.35.15 (release 03-08-2011 CrysAlis171 .NET)
(compiled Aug 3 2011,13:03:54)
;
_computing_data_collection
;
CrysAlisPro, Agilent Technologies,
Version 1.171.35.15 (release 03-08-2011 CrysAlis171 .NET)
(compiled Aug 3 2011,13:03:54)
;
_computing_data_reduction
;
CrysAlisPro, Agilent Technologies,
Version 1.171.35.15 (release 03-08-2011 CrysAlis171 .NET)
(compiled Aug 3 2011,13:03:54)
;
_computing_structure_refinement 'SHELXL-97 (Sheldrick, 1997)'
_computing_structure_solution 'SHELXS-97 (Sheldrick, 1990)'
_diffrn_ambient_temperature 150(2)
_diffrn_measured_fraction_theta_full 0.963
_diffrn_measured_fraction_theta_max 0.963
_diffrn_radiation_monochromator graphite
_diffrn_radiation_source 'fine-focus sealed tube'
_diffrn_radiation_type CuK\a
_diffrn_radiation_wavelength 1.54178
_diffrn_reflns_av_R_equivalents 0.0396
_diffrn_reflns_av_sigmaI/netI 0.0551
_diffrn_reflns_limit_h_max 10
_diffrn_reflns_limit_h_min -7
_diffrn_reflns_limit_k_max 14
_diffrn_reflns_limit_k_min -15
_diffrn_reflns_limit_l_max 14
_diffrn_reflns_limit_l_min -16
_diffrn_reflns_number 9501
_diffrn_reflns_theta_full 67.01
_diffrn_reflns_theta_max 67.01
_diffrn_reflns_theta_min 3.42
_exptl_absorpt_coefficient_mu 1.164
_exptl_absorpt_correction_T_max 0.9771
_exptl_absorpt_correction_T_min 0.9441
_exptl_absorpt_correction_type multi-scan
_exptl_crystal_colour colorless
_exptl_crystal_density_diffrn 1.611
_exptl_crystal_density_method 'not measured'
_exptl_crystal_description bluk
_exptl_crystal_F_000 708
_exptl_crystal_size_max 0.05
_exptl_crystal_size_mid 0.05
_exptl_crystal_size_min 0.02
_refine_diff_density_max 0.607
_refine_diff_density_min -0.342
_refine_diff_density_rms 0.077
_refine_ls_extinction_method none
_refine_ls_goodness_of_fit_ref 1.061
_refine_ls_hydrogen_treatment mixed
_refine_ls_matrix_type full
_refine_ls_number_parameters 474
_refine_ls_number_reflns 4810
_refine_ls_number_restraints 2
_refine_ls_restrained_S_all 1.061
_refine_ls_R_factor_all 0.0682
_refine_ls_R_factor_gt 0.0505
_refine_ls_shift/su_max 0.004
_refine_ls_shift/su_mean 0.000
_refine_ls_structure_factor_coef Fsqd
_refine_ls_weighting_details 'calc w=1/[\s^2^(Fo^2^)+(0.0726P)^2^+0.0000P] where P=(Fo^2^+2Fc^2^)/3'
_refine_ls_weighting_scheme calc
_refine_ls_wR_factor_gt 0.1236
_refine_ls_wR_factor_ref 0.1367
_reflns_number_gt 3724
_reflns_number_total 4810
_reflns_threshold_expression >2sigma(I)
_cod_data_source_file c3ce41017j.txt
_cod_data_source_block 11091705
_cod_depositor_comments
;
The following automatic conversions were performed:

'_symmetry_cell_setting' value 'Triclinic' changed to 'triclinic'
according to /home/saulius/struct/CIF-dictionaries/cif_core.dic
dictionary named 'cif_core.dic' version 2.4.2 from 2011-04-26.

Automatic conversion script
Id: cif_fix_values 1891 2012-01-12 08:04:46Z andrius 
;
_cod_original_cell_volume 1402.7(2)
_cod_original_sg_symbol_H-M 'P-1 '
_cod_database_code 7210427

loop_
_symmetry_equiv_pos_as_xyz
'x, y, z'
'-x, -y, -z'

loop_
_atom_site_label
_atom_site_type_symbol
_atom_site_fract_x
_atom_site_fract_y
_atom_site_fract_z
_atom_site_U_iso_or_equiv
_atom_site_adp_type
_atom_site_occupancy
_atom_site_symmetry_multiplicity
_atom_site_calc_flag
_atom_site_refinement_flags
O9 O 0.4751(2) 0.05954(15) 0.60336(14) 0.0277(4) Uani 1 1 d D
O7 O 0.0396(2) 0.30236(15) 0.43828(13) 0.0265(4) Uani 1 1 d .
O8 O 0.2830(2) 0.24382(15) 0.50797(14) 0.0286(4) Uani 1 1 d .
O10 O 0.4880(2) -0.12884(15) 0.66077(14) 0.0294(4) Uani 1 1 d .
C2 C 0.4150(3) -0.0246(2) 0.61626(17) 0.0208(5) Uani 1 1 d .
C5 C 0.2476(3) -0.0003(2) 0.57741(18) 0.0234(5) Uani 1 1 d .
H5 H 0.2109 -0.0662 0.5936 0.028 Uiso 1 1 calc R
C6 C 0.1553(3) 0.2230(2) 0.48688(17) 0.0204(5) Uani 1 1 d .
C9 C 0.1430(3) 0.1007(2) 0.52333(18) 0.0229(5) Uani 1 1 d .
H9A H 0.0468 0.0935 0.5055 0.028 Uiso 1 1 calc R
O2 O 0.4203(2) 0.64373(15) 0.48440(12) 0.0248(4) Uani 1 1 d .
O1 O -0.2500(2) 0.60387(15) 0.30457(14) 0.0291(4) Uani 1 1 d .
N3 N 0.0413(2) 0.81753(17) 0.28451(14) 0.0194(4) Uani 1 1 d .
O3 O 0.4831(2) 0.63595(18) 0.68302(14) 0.0362(5) Uani 1 1 d .
H3 H 0.5092 0.6956 0.6737 0.054 Uiso 1 1 calc R
N1 N -0.2031(2) 0.78421(17) 0.25195(15) 0.0197(4) Uani 1 1 d .
N4 N 0.2417(2) 0.63202(17) 0.37094(14) 0.0201(4) Uani 1 1 d .
N5 N 0.1007(2) 0.51007(18) 0.38663(15) 0.0221(4) Uani 1 1 d .
N2 N -0.1736(3) 0.97043(19) 0.19729(16) 0.0242(5) Uani 1 1 d .
C13 C 0.2423(3) 0.5178(2) 0.40593(18) 0.0226(5) Uani 1 1 d .
H13 H 0.3289 0.4548 0.4385 0.027 Uiso 1 1 calc R
C14 C -0.1582(3) 0.6619(2) 0.29947(17) 0.0201(5) Uani 1 1 d .
C15 C -0.1084(3) 0.8559(2) 0.24574(17) 0.0189(5) Uani 1 1 d .
C16 C 0.0910(3) 0.6992(2) 0.32812(16) 0.0182(5) Uani 1 1 d .
C17 C 0.3838(3) 0.6691(2) 0.38117(18) 0.0241(5) Uani 1 1 d .
H17A H 0.4734 0.6293 0.3527 0.029 Uiso 1 1 calc R
H17B H 0.3644 0.7525 0.3421 0.029 Uiso 1 1 calc R
C18 C 0.0039(3) 0.6218(2) 0.33742(17) 0.0191(5) Uani 1 1 d .
C19 C 0.3271(3) 0.6664(2) 0.64020(19) 0.0273(6) Uani 1 1 d .
H19A H 0.2565 0.7189 0.6681 0.033 Uiso 1 1 calc R
H19B H 0.2907 0.5964 0.6603 0.033 Uiso 1 1 calc R
C20 C 0.3184(3) 0.7241(2) 0.52459(19) 0.0250(5) Uani 1 1 d .
H20A H 0.2099 0.7447 0.4980 0.030 Uiso 1 1 calc R
H20B H 0.3527 0.7951 0.5034 0.030 Uiso 1 1 calc R
H1N H -0.306(4) 0.818(3) 0.231(2) 0.030(8) Uiso 1 1 d .
H2B H -0.266(4) 0.993(3) 0.173(2) 0.035(8) Uiso 1 1 d .
H2A H -0.118(4) 1.020(3) 0.196(2) 0.041(9) Uiso 1 1 d .
H5N H 0.073(4) 0.436(3) 0.402(2) 0.046(9) Uiso 1 1 d .
H9 H 0.410(4) 0.127(2) 0.571(3) 0.055 Uiso 1 1 d D
O11 O -0.5135(2) 1.06167(16) 0.11907(14) 0.0294(4) Uani 1 1 d D
O14 O -0.9212(2) 1.32732(15) -0.06366(13) 0.0280(4) Uani 1 1 d .
O12 O -0.5146(2) 0.87719(15) 0.16387(14) 0.0299(4) Uani 1 1 d .
O13 O -0.6907(2) 1.25390(15) 0.02767(14) 0.0279(4) Uani 1 1 d .
C21 C -0.7313(3) 1.0178(2) 0.05910(19) 0.0249(5) Uani 1 1 d .
H21 H -0.7662 0.9558 0.0585 0.030 Uiso 1 1 calc R
C22 C -0.8279(3) 1.1237(2) 0.00705(18) 0.0231(5) Uani 1 1 d .
H22 H -0.9198 1.1234 -0.0227 0.028 Uiso 1 1 calc R
C23 C -0.8122(3) 1.2422(2) -0.01093(17) 0.0211(5) Uani 1 1 d .
C24 C -0.5773(3) 0.9827(2) 0.11776(18) 0.0216(5) Uani 1 1 d .
H11 H -0.575(5) 1.128(2) 0.085(3) 0.073(13) Uiso 1 1 d D
O5 O 1.2769(2) -0.21717(15) 0.98620(13) 0.0296(4) Uani 1 1 d .
O4 O 0.7728(2) -0.37998(16) 0.77908(14) 0.0310(4) Uani 1 1 d .
N10 N 1.1007(2) -0.45954(18) 0.89728(16) 0.0241(5) Uani 1 1 d .
O6 O 1.4528(3) -0.48080(17) 1.11194(14) 0.0376(5) Uani 1 1 d .
H6A H 1.4475 -0.5374 1.1641 0.056 Uiso 1 1 calc R
N8 N 1.0193(2) -0.15042(17) 0.78925(14) 0.0203(4) Uani 1 1 d .
N6 N 0.7986(3) -0.19531(18) 0.73823(15) 0.0217(4) Uani 1 1 d .
N9 N 1.2131(2) -0.32621(17) 0.89741(15) 0.0233(5) Uani 1 1 d .
N7 N 0.8057(3) -0.00427(19) 0.69253(16) 0.0243(5) Uani 1 1 d .
C1 C 1.0738(3) -0.2678(2) 0.83650(17) 0.0190(5) Uani 1 1 d .
C3 C 0.8780(3) -0.1183(2) 0.74162(16) 0.0188(5) Uani 1 1 d .
C4 C 0.8526(3) -0.3178(2) 0.78505(18) 0.0217(5) Uani 1 1 d .
C7 C 1.2235(3) -0.4420(2) 0.93353(19) 0.0262(5) Uani 1 1 d .
H7C H 1.3053 -0.5007 0.9775 0.031 Uiso 1 1 calc R
C8 C 1.4305(4) -0.3808(3) 1.1376(2) 0.0345(6) Uani 1 1 d .
H8A H 1.5167 -0.3449 1.1116 0.041 Uiso 1 1 calc R
H8B H 1.4339 -0.4052 1.2122 0.041 Uiso 1 1 calc R
C10 C 1.2753(3) -0.2928(2) 1.0930(2) 0.0325(6) Uani 1 1 d .
H10B H 1.1950 -0.3339 1.0994 0.039 Uiso 1 1 calc R
H10A H 1.2445 -0.2448 1.1337 0.039 Uiso 1 1 calc R
C11 C 1.0039(3) -0.3512(2) 0.83628(17) 0.0211(5) Uani 1 1 d .
C12 C 1.3298(3) -0.2727(2) 0.91808(19) 0.0272(6) Uani 1 1 d .
H12A H 1.4280 -0.3328 0.9467 0.033 Uiso 1 1 calc R
H12 H 1.3524 -0.2162 0.8534 0.033 Uiso 1 1 calc R
H7A H 0.709(4) 0.017(2) 0.668(2) 0.018(6) Uiso 1 1 d .
H6N H 0.702(4) -0.167(3) 0.708(2) 0.028(7) Uiso 1 1 d .
H7B H 0.856(4) 0.049(3) 0.694(2) 0.043(9) Uiso 1 1 d .
H10N H 1.092(4) -0.539(3) 0.908(2) 0.035(8) Uiso 1 1 d .

loop_
_atom_site_aniso_label
_atom_site_aniso_U_11
_atom_site_aniso_U_22
_atom_site_aniso_U_33
_atom_site_aniso_U_23
_atom_site_aniso_U_13
_atom_site_aniso_U_12
O9 0.0216(9) 0.0201(9) 0.0361(10) -0.0037(7) -0.0060(7) -0.0060(7)
O7 0.0214(9) 0.0178(9) 0.0345(9) -0.0052(7) -0.0030(7) -0.0021(7)
O8 0.0245(9) 0.0178(9) 0.0396(10) -0.0048(7) -0.0066(7) -0.0068(7)
O10 0.0265(9) 0.0190(9) 0.0377(10) -0.0073(8) -0.0111(8) -0.0007(7)
C2 0.0217(12) 0.0184(12) 0.0201(11) -0.0054(9) 0.0008(9) -0.0048(10)
C5 0.0237(13) 0.0182(12) 0.0294(12) -0.0076(10) 0.0005(10) -0.0091(10)
C6 0.0197(12) 0.0187(12) 0.0209(11) -0.0061(9) 0.0009(9) -0.0042(10)
C9 0.0183(12) 0.0205(12) 0.0293(12) -0.0090(10) -0.0022(10) -0.0044(10)
O2 0.0198(9) 0.0268(9) 0.0281(9) -0.0134(7) -0.0039(7) -0.0012(7)
O1 0.0194(9) 0.0192(9) 0.0458(10) -0.0074(8) -0.0055(7) -0.0067(7)
N3 0.0191(10) 0.0164(10) 0.0207(9) -0.0048(8) -0.0021(8) -0.0043(8)
O3 0.0415(11) 0.0354(11) 0.0310(10) -0.0064(9) -0.0083(8) -0.0165(9)
N1 0.0152(10) 0.0169(10) 0.0248(10) -0.0065(8) -0.0025(8) -0.0023(8)
N4 0.0172(10) 0.0193(10) 0.0229(10) -0.0072(8) -0.0016(8) -0.0041(8)
N5 0.0202(10) 0.0169(10) 0.0260(10) -0.0061(8) -0.0019(8) -0.0024(9)
N2 0.0227(12) 0.0156(10) 0.0319(11) -0.0061(9) -0.0086(9) -0.0036(9)
C13 0.0206(12) 0.0202(12) 0.0262(12) -0.0087(10) -0.0006(9) -0.0039(10)
C14 0.0202(12) 0.0161(12) 0.0221(11) -0.0064(9) -0.0008(9) -0.0031(10)
C15 0.0217(12) 0.0178(11) 0.0180(10) -0.0069(9) 0.0001(9) -0.0064(10)
C16 0.0162(11) 0.0212(12) 0.0160(10) -0.0060(9) 0.0002(9) -0.0048(9)
C17 0.0198(12) 0.0274(13) 0.0256(12) -0.0091(10) -0.0017(10) -0.0077(10)
C18 0.0183(11) 0.0143(11) 0.0205(11) -0.0043(9) -0.0016(9) -0.0008(9)
C19 0.0310(14) 0.0259(13) 0.0286(13) -0.0125(11) 0.0028(11) -0.0104(11)
C20 0.0202(12) 0.0241(13) 0.0339(13) -0.0152(11) 0.0018(10) -0.0048(10)
O11 0.0235(9) 0.0209(10) 0.0393(10) -0.0055(8) -0.0070(8) -0.0060(8)
O14 0.0265(9) 0.0181(9) 0.0342(9) -0.0055(7) -0.0034(8) -0.0032(8)
O12 0.0249(9) 0.0195(9) 0.0385(10) -0.0058(8) -0.0073(8) -0.0015(8)
O13 0.0259(9) 0.0202(9) 0.0376(10) -0.0088(7) -0.0023(8) -0.0084(7)
C21 0.0249(13) 0.0186(12) 0.0319(13) -0.0096(10) -0.0035(10) -0.0059(10)
C22 0.0208(12) 0.0212(13) 0.0271(12) -0.0092(10) -0.0035(10) -0.0045(10)
C23 0.0232(12) 0.0165(12) 0.0210(11) -0.0054(9) 0.0039(10) -0.0047(10)
C24 0.0190(12) 0.0188(12) 0.0232(11) -0.0055(10) 0.0022(9) -0.0032(10)
O5 0.0340(10) 0.0233(9) 0.0339(9) -0.0124(8) -0.0019(8) -0.0087(8)
O4 0.0296(10) 0.0221(9) 0.0431(10) -0.0111(8) -0.0082(8) -0.0097(8)
N10 0.0220(11) 0.0157(10) 0.0313(11) -0.0050(8) -0.0029(9) -0.0049(8)
O6 0.0456(12) 0.0294(10) 0.0292(9) -0.0064(8) 0.0067(9) -0.0047(9)
N8 0.0211(10) 0.0179(10) 0.0208(9) -0.0054(8) -0.0019(8) -0.0058(8)
N6 0.0193(11) 0.0192(11) 0.0246(10) -0.0063(8) -0.0041(9) -0.0041(9)
N9 0.0197(10) 0.0185(10) 0.0277(10) -0.0040(8) -0.0055(8) -0.0047(8)
N7 0.0213(11) 0.0191(11) 0.0293(11) -0.0053(9) -0.0062(9) -0.0046(9)
C1 0.0172(11) 0.0197(12) 0.0190(11) -0.0055(9) 0.0000(9) -0.0059(10)
C3 0.0204(12) 0.0191(12) 0.0173(10) -0.0067(9) 0.0021(9) -0.0065(10)
C4 0.0246(13) 0.0188(12) 0.0221(11) -0.0081(9) 0.0020(9) -0.0063(10)
C7 0.0235(12) 0.0184(12) 0.0321(13) -0.0043(10) -0.0008(10) -0.0056(10)
C8 0.0371(15) 0.0341(15) 0.0301(13) -0.0066(12) 0.0011(12) -0.0145(13)
C10 0.0327(15) 0.0321(15) 0.0383(14) -0.0170(12) 0.0070(12) -0.0133(12)
C11 0.0198(12) 0.0209(12) 0.0213(11) -0.0068(9) -0.0004(9) -0.0048(10)
C12 0.0246(13) 0.0243(13) 0.0310(13) -0.0062(10) -0.0037(10) -0.0094(11)

loop_
_atom_type_symbol
_atom_type_description
_atom_type_scat_dispersion_real
_atom_type_scat_dispersion_imag
_atom_type_scat_source
C C 0.0181 0.0091 'International Tables Vol C Tables 4.2.6.8 and 6.1.1.4'
H H 0.0000 0.0000 'International Tables Vol C Tables 4.2.6.8 and 6.1.1.4'
N N 0.0311 0.0180 'International Tables Vol C Tables 4.2.6.8 and 6.1.1.4'
O O 0.0492 0.0322 'International Tables Vol C Tables 4.2.6.8 and 6.1.1.4'

loop_
_geom_angle_atom_site_label_1
_geom_angle_atom_site_label_2
_geom_angle_atom_site_label_3
_geom_angle
C2 O9 H9 113(3)
O10 C2 O9 123.3(2)
O10 C2 C5 116.4(2)
O9 C2 C5 120.3(2)
C9 C5 C2 130.4(2)
C9 C5 H5 114.8
C2 C5 H5 114.8
O7 C6 O8 121.9(2)
O7 C6 C9 117.9(2)
O8 C6 C9 120.2(2)
C5 C9 C6 130.5(2)
C5 C9 H9A 114.7
C6 C9 H9A 114.7
C17 O2 C20 113.56(19)
C15 N3 C16 112.2(2)
C19 O3 H3 109.5
C15 N1 C14 125.5(2)
C15 N1 H1N 118(2)
C14 N1 H1N 116(2)
C13 N4 C16 108.0(2)
C13 N4 C17 122.3(2)
C16 N4 C17 129.7(2)
C13 N5 C18 108.4(2)
C13 N5 H5N 125(2)
C18 N5 H5N 127(2)
C15 N2 H2B 119(2)
C15 N2 H2A 119(2)
H2B N2 H2A 122(3)
N5 C13 N4 109.5(2)
N5 C13 H13 125.3
N4 C13 H13 125.3
O1 C14 N1 122.0(2)
O1 C14 C18 128.2(2)
N1 C14 C18 109.8(2)
N2 C15 N3 119.6(2)
N2 C15 N1 116.3(2)
N3 C15 N1 124.0(2)
N3 C16 C18 127.2(2)
N3 C16 N4 126.5(2)
C18 C16 N4 106.3(2)
O2 C17 N4 110.91(19)
O2 C17 H17A 109.5
N4 C17 H17A 109.5
O2 C17 H17B 109.5
N4 C17 H17B 109.5
H17A C17 H17B 108.0
C16 C18 N5 107.9(2)
C16 C18 C14 121.2(2)
N5 C18 C14 131.0(2)
O3 C19 C20 112.2(2)
O3 C19 H19A 109.2
C20 C19 H19A 109.2
O3 C19 H19B 109.2
C20 C19 H19B 109.2
H19A C19 H19B 107.9
O2 C20 C19 108.4(2)
O2 C20 H20A 110.0
C19 C20 H20A 110.0
O2 C20 H20B 110.0
C19 C20 H20B 110.0
H20A C20 H20B 108.4
C24 O11 H11 109(3)
C22 C21 C24 130.6(2)
C22 C21 H21 114.7
C24 C21 H21 114.7
C21 C22 C23 130.5(2)
C21 C22 H22 114.7
C23 C22 H22 114.7
O14 C23 O13 122.6(2)
O14 C23 C22 116.9(2)
O13 C23 C22 120.5(2)
O12 C24 O11 122.2(2)
O12 C24 C21 117.9(2)
O11 C24 C21 119.9(2)
C12 O5 C10 116.0(2)
C7 N10 C11 107.8(2)
C7 N10 H10N 123.1(19)
C11 N10 H10N 128.8(19)
C8 O6 H6A 109.5
C3 N8 C1 112.1(2)
C3 N6 C4 125.6(2)
C3 N6 H6N 119(2)
C4 N6 H6N 116(2)
C7 N9 C1 107.4(2)
C7 N9 C12 126.2(2)
C1 N9 C12 126.4(2)
C3 N7 H7A 120.0(18)
C3 N7 H7B 119(2)
H7A N7 H7B 121(3)
N8 C1 C11 128.0(2)
N8 C1 N9 125.0(2)
C11 C1 N9 106.9(2)
N8 C3 N7 119.6(2)
N8 C3 N6 123.9(2)
N7 C3 N6 116.5(2)
O4 C4 N6 121.2(2)
O4 C4 C11 128.8(2)
N6 C4 C11 110.0(2)
N10 C7 N9 110.3(2)
N10 C7 H7C 124.9
N9 C7 H7C 124.9
O6 C8 C10 111.7(2)
O6 C8 H8A 109.3
C10 C8 H8A 109.3
O6 C8 H8B 109.3
C10 C8 H8B 109.3
H8A C8 H8B 107.9
O5 C10 C8 114.7(2)
O5 C10 H10B 108.6
C8 C10 H10B 108.6
O5 C10 H10A 108.6
C8 C10 H10A 108.6
H10B C10 H10A 107.6
C1 C11 N10 107.7(2)
C1 C11 C4 120.3(2)
N10 C11 C4 131.8(2)
O5 C12 N9 112.7(2)
O5 C12 H12A 109.1
N9 C12 H12A 109.1
O5 C12 H12 109.1
N9 C12 H12 109.1
H12A C12 H12 107.8

loop_
_geom_bond_atom_site_label_1
_geom_bond_atom_site_label_2
_geom_bond_distance
O9 C2 1.275(3)
O9 H9 0.857(19)
O7 C6 1.233(3)
O8 C6 1.293(3)
O10 C2 1.239(3)
C2 C5 1.503(3)
C5 C9 1.335(4)
C5 H5 0.9300
C6 C9 1.488(3)
C9 H9A 0.9300
O2 C17 1.393(3)
O2 C20 1.440(3)
O1 C14 1.219(3)
N3 C15 1.336(3)
N3 C16 1.356(3)
O3 C19 1.416(3)
O3 H3 0.8200
N1 C15 1.374(3)
N1 C14 1.401(3)
N1 H1N 0.90(3)
N4 C13 1.357(3)
N4 C16 1.387(3)
N4 C17 1.480(3)
N5 C13 1.322(3)
N5 C18 1.382(3)
N5 H5N 0.99(4)
N2 C15 1.334(3)
N2 H2B 0.82(4)
N2 H2A 0.89(4)
C13 H13 0.9300
C14 C18 1.430(3)
C16 C18 1.374(3)
C17 H17A 0.9700
C17 H17B 0.9700
C19 C20 1.499(3)
C19 H19A 0.9700
C19 H19B 0.9700
C20 H20A 0.9700
C20 H20B 0.9700
O11 C24 1.291(3)
O11 H11 0.848(19)
O14 C23 1.246(3)
O12 C24 1.235(3)
O13 C23 1.290(3)
C21 C22 1.338(3)
C21 C24 1.488(3)
C21 H21 0.9300
C22 C23 1.489(3)
C22 H22 0.9300
O5 C12 1.390(3)
O5 C10 1.441(3)
O4 C4 1.222(3)
N10 C7 1.322(4)
N10 C11 1.386(3)
N10 H10N 1.00(3)
O6 C8 1.426(4)
O6 H6A 0.8200
N8 C3 1.325(3)
N8 C1 1.351(3)
N6 C3 1.371(3)
N6 C4 1.406(3)
N6 H6N 0.89(3)
N9 C7 1.355(3)
N9 C1 1.384(3)
N9 C12 1.473(3)
N7 C3 1.341(3)
N7 H7A 0.86(3)
N7 H7B 0.91(4)
C1 C11 1.373(3)
C4 C11 1.422(3)
C7 H7C 0.9300
C8 C10 1.498(4)
C8 H8A 0.9700
C8 H8B 0.9700
C10 H10B 0.9700
C10 H10A 0.9700
C12 H12A 0.9700
C12 H12 0.9700

loop_
_geom_hbond_atom_site_label_D
_geom_hbond_atom_site_label_H
_geom_hbond_atom_site_label_A
_geom_hbond_distance_DH
_geom_hbond_distance_HA
_geom_hbond_distance_DA
_geom_hbond_angle_DHA
_geom_hbond_site_symmetry_A
O3 H3 O10 0.82 2.15 2.932(3) 159.0 1_565
N2 H2A N8 0.89(4) 2.17(4) 3.046(3) 169(3) 2_666
O6 H6A O3 0.82 2.06 2.784(3) 147.7 2_757
O6 H6A O4 0.82 2.40 2.983(3) 128.8 2_747
N7 H7B N3 0.91(4) 2.26(4) 3.170(3) 172(3) 2_666
N10 H10N O14 1.00(3) 1.64(3) 2.641(3) 175(3) 1_736

loop_
_geom_torsion_atom_site_label_1
_geom_torsion_atom_site_label_2
_geom_torsion_atom_site_label_3
_geom_torsion_atom_site_label_4
_geom_torsion
O10 C2 C5 C9 -176.6(2)
O9 C2 C5 C9 3.7(4)
C2 C5 C9 C6 -2.5(4)
O7 C6 C9 C5 -179.4(2)
O8 C6 C9 C5 -0.7(4)
C18 N5 C13 N4 0.1(3)
C16 N4 C13 N5 0.4(3)
C17 N4 C13 N5 -179.9(2)
C15 N1 C14 O1 177.9(2)
C15 N1 C14 C18 -2.3(3)
C16 N3 C15 N2 -177.97(19)
C16 N3 C15 N1 1.8(3)
C14 N1 C15 N2 -179.9(2)
C14 N1 C15 N3 0.3(3)
C15 N3 C16 C18 -2.0(3)
C15 N3 C16 N4 176.9(2)
C13 N4 C16 N3 -179.9(2)
C17 N4 C16 N3 0.4(4)
C13 N4 C16 C18 -0.8(2)
C17 N4 C16 C18 179.5(2)
C20 O2 C17 N4 -77.0(2)
C13 N4 C17 O2 -68.1(3)
C16 N4 C17 O2 111.5(2)
N3 C16 C18 N5 -180.0(2)
N4 C16 C18 N5 0.9(2)
N3 C16 C18 C14 -0.1(4)
N4 C16 C18 C14 -179.2(2)
C13 N5 C18 C16 -0.7(3)
C13 N5 C18 C14 179.4(2)
O1 C14 C18 C16 -178.1(2)
N1 C14 C18 C16 2.1(3)
O1 C14 C18 N5 1.7(4)
N1 C14 C18 N5 -178.0(2)
C17 O2 C20 C19 159.6(2)
O3 C19 C20 O2 60.5(3)
C24 C21 C22 C23 1.1(4)
C21 C22 C23 O14 179.6(2)
C21 C22 C23 O13 -0.9(4)
C22 C21 C24 O12 176.4(2)
C22 C21 C24 O11 -3.7(4)
C3 N8 C1 C11 2.7(3)
C3 N8 C1 N9 -175.8(2)
C7 N9 C1 N8 177.9(2)
C12 N9 C1 N8 -2.9(4)
C7 N9 C1 C11 -0.9(3)
C12 N9 C1 C11 178.4(2)
C1 N8 C3 N7 178.70(19)
C1 N8 C3 N6 -1.8(3)
C4 N6 C3 N8 1.0(3)
C4 N6 C3 N7 -179.5(2)
C3 N6 C4 O4 179.1(2)
C3 N6 C4 C11 -0.6(3)
C11 N10 C7 N9 -1.0(3)
C1 N9 C7 N10 1.2(3)
C12 N9 C7 N10 -178.0(2)
C12 O5 C10 C8 54.0(3)
O6 C8 C10 O5 -81.9(3)
N8 C1 C11 N10 -178.5(2)
N9 C1 C11 N10 0.2(2)
N8 C1 C11 C4 -2.6(4)
N9 C1 C11 C4 176.1(2)
C7 N10 C11 C1 0.5(3)
C7 N10 C11 C4 -174.7(2)
O4 C4 C11 C1 -178.4(2)
N6 C4 C11 C1 1.3(3)
O4 C4 C11 N10 -3.7(4)
N6 C4 C11 N10 176.0(2)
C10 O5 C12 N9 73.5(3)
C7 N9 C12 O5 -106.8(3)
C1 N9 C12 O5 74.1(3)
